data_7160059
loop_
_publ_author_name
'Hajra, Arun Kumar'
'Ghosh, Prasanjit'
'Roy, Chandrayee'
'Kundu, Mrinalkanti'
'Ghosh, Shibaji'
'Das, Sajal'

_publ_section_title
;
 Copper(II)-catalyzed, site-selective C(sp)<sup>2</sup>-H amination using
 8-aminoimidazo[1,2-<i>a</i>]pyridine (8-AIP) as a directing group.
;
_journal_issue 32
_journal_name_full 'Organic &amp; biomolecular chemistry'
_journal_page_first 6617
_journal_page_last 6630
_journal_paper_doi 10.1039/d4ob01008f
_journal_volume 22
_journal_year 2024
_chemical_formula_moiety 'C18 H17 Br N4 O2'
_chemical_formula_sum 'C18 H17 Br N4 O2'
_chemical_formula_weight 401.26
_space_group_crystal_system orthorhombic
_space_group_IT_number 19
_space_group_name_Hall 'P 2ac 2ab'
_space_group_name_H-M_alt 'P 21 21 21'
_atom_sites_solution_hydrogens mixed
_audit_creation_date 2023-05-19
_audit_creation_method
;
Olex2 1.2
(compiled 2018.05.29 svn.r3508 for OlexSys, GUI svn.r5506)
;
_audit_update_record
;
2024-04-24 deposited with the CCDC.	2024-07-19 downloaded from the CCDC.
;
_cell_angle_alpha 90
_cell_angle_beta 90
_cell_angle_gamma 90
_cell_formula_units_Z 4
_cell_length_a 10.2070(7)
_cell_length_b 12.3855(8)
_cell_length_c 13.5520(7)
_cell_measurement_reflns_used 9793
_cell_measurement_temperature 298(2)
_cell_measurement_theta_max 25.823
_cell_measurement_theta_min 2.498
_cell_volume 1713.23(18)
_computing_cell_refinement 'SAINT V8.40B (?, 2016)'
_computing_data_reduction 'SAINT V8.40B (?, 2016)'
_computing_molecular_graphics 'Olex2 (Dolomanov et al., 2009)'
_computing_publication_material 'Olex2 (Dolomanov et al., 2009)'
_computing_structure_refinement 'ShelXL (Sheldrick, 2015)'
_computing_structure_solution 'SHELXT 2018/2 (Sheldrick, 2018)'
_diffrn_ambient_temperature 298
_diffrn_measured_fraction_theta_full 0.999
_diffrn_measured_fraction_theta_max 0.992
_diffrn_measurement_device_type 'Bruker D8 QUEST'
_diffrn_radiation_type MoK\a
_diffrn_radiation_wavelength 0.71073
_diffrn_reflns_av_R_equivalents 0.0671
_diffrn_reflns_av_unetI/netI 0.0583
_diffrn_reflns_Laue_measured_fraction_full 0.999
_diffrn_reflns_Laue_measured_fraction_max 0.992
_diffrn_reflns_limit_h_max 17
_diffrn_reflns_limit_h_min -16
_diffrn_reflns_limit_k_max 21
_diffrn_reflns_limit_k_min -20
_diffrn_reflns_limit_l_max 21
_diffrn_reflns_limit_l_min -23
_diffrn_reflns_number 145680
_diffrn_reflns_point_group_measured_fraction_full 1.000
_diffrn_reflns_point_group_measured_fraction_max 0.986
_diffrn_reflns_theta_full 25.242
_diffrn_reflns_theta_max 37.441
_diffrn_reflns_theta_min 2.228
_exptl_absorpt_coefficient_mu 2.419
_exptl_absorpt_correction_T_max 0.7473
_exptl_absorpt_correction_T_min 0.6290
_exptl_absorpt_correction_type multi-scan
_exptl_absorpt_process_details
'SADABS-2016/2 (Bruker,2016/2) was used for absorption correction. wR2(int) was 0.0879 before and 0.0765 after correction. The Ratio of minimum to maximum transmission is 0.8417. The \l/2 correction factor is Not present.'
_exptl_crystal_colour colourless
_exptl_crystal_colour_primary colourless
_exptl_crystal_density_diffrn 1.556
_exptl_crystal_description block
_exptl_crystal_F_000 816
_exptl_crystal_size_max 0.3
_exptl_crystal_size_mid 0.19
_exptl_crystal_size_min 0.08
_refine_diff_density_max 0.325
_refine_diff_density_min -0.815
_refine_diff_density_rms 0.092
_refine_ls_abs_structure_details
;
 Flack x determined using 1874 quotients [(I+)-(I-)]/[(I+)+(I-)]
 (Parsons, Flack and Wagner, Acta Cryst. B69 (2013) 249-259).
;
_refine_ls_abs_structure_Flack 0.017(2)
_refine_ls_extinction_method none
_refine_ls_goodness_of_fit_ref 1.064
_refine_ls_hydrogen_treatment mixed
_refine_ls_matrix_type full
_refine_ls_number_parameters 230
_refine_ls_number_reflns 8854
_refine_ls_number_restraints 0
_refine_ls_restrained_S_all 1.064
_refine_ls_R_factor_all 0.1066
_refine_ls_R_factor_gt 0.0363
_refine_ls_shift/su_max 0.001
_refine_ls_shift/su_mean 0.000
_refine_ls_structure_factor_coef Fsqd
_refine_ls_weighting_details 'w=1/[\s^2^(Fo^2^)+(0.0497P)^2^] where P=(Fo^2^+2Fc^2^)/3'
_refine_ls_weighting_scheme calc
_refine_ls_wR_factor_gt 0.0777
_refine_ls_wR_factor_ref 0.0994
_reflns_Friedel_coverage 0.794
_reflns_Friedel_fraction_full 1.000
_reflns_Friedel_fraction_max 0.978
_reflns_number_gt 5128
_reflns_number_total 8854
_reflns_threshold_expression 'I > 2\s(I)'
_cod_data_source_file d4ob01008f2.cif
_cod_data_source_block 16906_83_1_p2_0m_a
_cod_depositor_comments 'Adding full bibliography for 7160059.cif.'
_cod_database_code 7160059
_shelx_shelxl_version_number 2018/3
_shelx_space_group_comment
;
The symmetry employed for this shelxl refinement is uniquely defined
by the following loop, which should always be used as a source of
symmetry information in preference to the above space-group names.
They are only intended as comments.
;
_shelx_estimated_absorpt_t_max 0.830
_shelx_estimated_absorpt_t_min 0.531
_olex2_refinement_description
;
1. Fixed Uiso
 At 1.2 times of:
  All C(H) groups, All C(H,H) groups
2.a Secondary CH2 refined with riding coordinates:
 C7(H7A,H7B), C8(H8A,H8B), C9(H9A,H9B), C10(H10A,H10B)
2.b Aromatic/amide H refined with riding coordinates:
 C1(H1), C11(H11), C13(H13), C14(H14), C15(H15), C16(H16), C17(H17), C18(H18)
;
_olex2_submission_special_instructions 'No special instructions were received'

loop_
_space_group_symop_operation_xyz
'x, y, z'
'x+1/2, -y+1/2, -z'
'-x, y+1/2, -z+1/2'
'-x+1/2, -y, z+1/2'

loop_
_atom_site_label
_atom_site_type_symbol
_atom_site_fract_x
_atom_site_fract_y
_atom_site_fract_z
_atom_site_U_iso_or_equiv
_atom_site_adp_type
_atom_site_occupancy
_atom_site_site_symmetry_order
_atom_site_calc_flag
_atom_site_refinement_flags_posn
_atom_site_refinement_flags_adp
_atom_site_refinement_flags_occupancy
_atom_site_disorder_assembly
_atom_site_disorder_group
Br1 Br 0.63355(2) 0.24416(2) 0.44020(2) 0.05519(9) Uani 1 1 d . . . . .
O1 O 0.28594(19) 0.77513(14) 0.33254(12) 0.0510(4) Uani 1 1 d . . . . .
O0AA O 0.2328(2) 0.53999(15) 0.74013(14) 0.0599(5) Uani 1 1 d . . . . .
N1 N 0.30025(19) 0.95955(15) 0.73359(14) 0.0418(4) Uani 1 1 d . . . . .
N2 N 0.33434(18) 0.67803(14) 0.66152(12) 0.0356(4) Uani 1 1 d . . . . .
N3 N 0.38305(16) 0.61675(13) 0.46587(11) 0.0313(3) Uani 1 1 d . . . . .
N4 N 0.4103(2) 0.88998(15) 0.60552(15) 0.0459(4) Uani 1 1 d . . . . .
C1 C 0.2249(3) 0.9557(2) 0.8182(2) 0.0531(6) Uani 1 1 d . . . . .
H1 H 0.202738 1.018710 0.851682 0.064 Uiso 1 1 calc R . . . .
C2 C 0.3349(2) 0.86770(15) 0.68291(15) 0.0347(4) Uani 1 1 d . . . . .
C3 C 0.29086(19) 0.76562(16) 0.71736(13) 0.0330(4) Uani 1 1 d . . . . .
C4 C 0.3048(2) 0.57177(16) 0.67504(14) 0.0356(4) Uani 1 1 d . . . . .
C5 C 0.3747(2) 0.49459(15) 0.60734(13) 0.0321(3) Uani 1 1 d . . . . .
C6 C 0.4176(2) 0.51749(16) 0.51046(13) 0.0315(4) Uani 1 1 d . . . . .
C7 C 0.4569(2) 0.64846(18) 0.37788(15) 0.0407(4) Uani 1 1 d . . . . .
H7A H 0.435253 0.601122 0.323239 0.049 Uiso 1 1 calc R . . . .
H7B H 0.550189 0.642859 0.390527 0.049 Uiso 1 1 calc R . . . .
C8 C 0.4215(3) 0.7637(2) 0.35246(17) 0.0486(5) Uani 1 1 d . . . . .
H8A H 0.445293 0.810439 0.407026 0.058 Uiso 1 1 calc R . . . .
H8B H 0.471289 0.786293 0.295084 0.058 Uiso 1 1 calc R . . . .
C9 C 0.2117(2) 0.7428(2) 0.41671(17) 0.0460(5) Uani 1 1 d . . . . .
H9A H 0.119027 0.750178 0.402388 0.055 Uiso 1 1 calc R . . . .
H9B H 0.232303 0.789877 0.471785 0.055 Uiso 1 1 calc R . . . .
C10 C 0.2408(2) 0.62719(17) 0.44498(16) 0.0379(4) Uani 1 1 d . . . . .
H10A H 0.190586 0.607396 0.502975 0.045 Uiso 1 1 calc R . . . .
H10B H 0.216390 0.579186 0.391512 0.045 Uiso 1 1 calc R . . . .
C11 C 0.4945(2) 0.44094(16) 0.46143(14) 0.0376(4) Uani 1 1 d . . . . .
H11 H 0.525277 0.455034 0.398133 0.045 Uiso 1 1 calc R . . . .
C12 C 0.5247(2) 0.34453(16) 0.50703(16) 0.0385(4) Uani 1 1 d . . . . .
C13 C 0.4786(2) 0.31851(17) 0.59988(16) 0.0393(4) Uani 1 1 d . . . . .
H13 H 0.497953 0.252194 0.628575 0.047 Uiso 1 1 calc R . . . .
C14 C 0.4027(2) 0.39419(16) 0.64904(15) 0.0376(4) Uani 1 1 d . . . . .
H14 H 0.369631 0.377648 0.711187 0.045 Uiso 1 1 calc R . . . .
C15 C 0.3566(3) 1.04484(19) 0.6852(2) 0.0557(6) Uani 1 1 d . . . . .
H15 H 0.350861 1.117606 0.701570 0.067 Uiso 1 1 calc R . . . .
C16 C 0.4226(3) 1.0006(2) 0.6085(2) 0.0569(6) Uani 1 1 d . . . . .
H16 H 0.470661 1.040386 0.562983 0.068 Uiso 1 1 calc R . . . .
C17 C 0.1844(3) 0.8591(2) 0.85101(19) 0.0528(6) Uani 1 1 d . . . . .
H17 H 0.134494 0.855784 0.908335 0.063 Uiso 1 1 calc R . . . .
C18 C 0.2154(2) 0.76229(19) 0.80103(14) 0.0414(4) Uani 1 1 d . . . . .
H18 H 0.184686 0.696542 0.824787 0.050 Uiso 1 1 calc R . . . .
H2 H 0.389(3) 0.696(2) 0.6100(19) 0.037(6) Uiso 1 1 d . . . . .

loop_
_atom_site_aniso_label
_atom_site_aniso_U_11
_atom_site_aniso_U_22
_atom_site_aniso_U_33
_atom_site_aniso_U_23
_atom_site_aniso_U_13
_atom_site_aniso_U_12
Br1 0.05228(14) 0.04326(13) 0.07003(16) -0.00973(12) 0.00921(10) 0.01238(11)
O1 0.0618(10) 0.0477(10) 0.0436(7) 0.0146(7) -0.0032(7) 0.0110(8)
O0AA 0.0826(13) 0.0396(9) 0.0576(9) 0.0053(7) 0.0357(10) -0.0025(9)
N1 0.0430(10) 0.0327(9) 0.0496(9) -0.0065(7) -0.0007(8) 0.0069(8)
N2 0.0445(10) 0.0296(8) 0.0327(7) -0.0018(6) 0.0074(7) -0.0018(7)
N3 0.0330(8) 0.0318(7) 0.0292(7) 0.0024(6) 0.0021(6) 0.0031(6)
N4 0.0598(12) 0.0331(9) 0.0448(10) 0.0010(7) 0.0083(9) 0.0006(8)
C1 0.0524(14) 0.0461(13) 0.0608(14) -0.0161(11) 0.0124(12) 0.0086(11)
C2 0.0358(10) 0.0306(9) 0.0378(9) -0.0036(7) -0.0026(7) 0.0039(7)
C3 0.0324(8) 0.0315(9) 0.0351(8) -0.0053(7) -0.0021(6) 0.0013(7)
C4 0.0433(11) 0.0311(9) 0.0324(8) 0.0010(7) 0.0035(8) -0.0002(8)
C5 0.0342(9) 0.0278(8) 0.0344(8) 0.0004(7) 0.0002(7) -0.0016(8)
C6 0.0323(8) 0.0297(9) 0.0325(8) -0.0002(7) -0.0010(7) 0.0006(7)
C7 0.0426(11) 0.0440(11) 0.0355(9) 0.0071(8) 0.0082(8) 0.0056(9)
C8 0.0556(13) 0.0437(12) 0.0465(11) 0.0144(10) 0.0085(9) 0.0035(11)
C9 0.0418(10) 0.0460(12) 0.0503(10) 0.0057(9) -0.0023(8) 0.0090(10)
C10 0.0343(9) 0.0406(10) 0.0387(9) 0.0024(8) -0.0025(8) 0.0010(8)
C11 0.0424(11) 0.0328(9) 0.0376(10) -0.0026(7) 0.0031(8) 0.0047(8)
C12 0.0349(10) 0.0309(10) 0.0499(11) -0.0073(8) -0.0007(8) 0.0041(8)
C13 0.0408(11) 0.0279(9) 0.0493(10) 0.0018(8) -0.0041(9) 0.0009(8)
C14 0.0439(11) 0.0317(9) 0.0372(9) 0.0038(7) -0.0004(8) -0.0013(8)
C15 0.0714(17) 0.0311(10) 0.0646(14) -0.0010(10) 0.0025(13) 0.0046(11)
C16 0.0729(18) 0.0352(11) 0.0625(15) 0.0078(11) 0.0103(13) -0.0019(12)
C17 0.0512(13) 0.0560(15) 0.0513(12) -0.0145(10) 0.0151(11) 0.0009(12)
C18 0.0426(10) 0.0415(11) 0.0401(9) -0.0056(8) 0.0066(8) -0.0016(9)

loop_
_atom_type_symbol
_atom_type_description
_atom_type_scat_dispersion_real
_atom_type_scat_dispersion_imag
_atom_type_scat_source
C C 0.0033 0.0016 'International Tables Vol C Tables 4.2.6.8 and 6.1.1.4'
H H 0.0000 0.0000 'International Tables Vol C Tables 4.2.6.8 and 6.1.1.4'
Br Br -0.2901 2.4595 'International Tables Vol C Tables 4.2.6.8 and 6.1.1.4'
N N 0.0061 0.0033 'International Tables Vol C Tables 4.2.6.8 and 6.1.1.4'
O O 0.0106 0.0060 'International Tables Vol C Tables 4.2.6.8 and 6.1.1.4'

loop_
_geom_angle_atom_site_label_1
_geom_angle_atom_site_label_2
_geom_angle_atom_site_label_3
_geom_angle
_geom_angle_site_symmetry_1
_geom_angle_site_symmetry_3
_geom_angle_publ_flag
C8 O1 C9 109.77(16) . . ?
C2 N1 C1 122.0(2) . . ?
C15 N1 C1 131.1(2) . . ?
C15 N1 C2 106.92(19) . . ?
C3 N2 H2 114.3(16) . . ?
C4 N2 C3 127.42(17) . . ?
C4 N2 H2 118.3(16) . . ?
C6 N3 C7 116.91(16) . . ?
C6 N3 C10 113.65(16) . . ?
C7 N3 C10 108.95(16) . . ?
C2 N4 C16 103.7(2) . . ?
N1 C1 H1 120.8 . . ?
C17 C1 N1 118.5(2) . . ?
C17 C1 H1 120.8 . . ?
N1 C2 C3 119.40(19) . . ?
N4 C2 N1 111.78(18) . . ?
N4 C2 C3 128.81(18) . . ?
N2 C3 C2 114.41(17) . . ?
C18 C3 N2 127.14(19) . . ?
C18 C3 C2 118.43(18) . . ?
O0AA C4 N2 123.03(19) . . ?
O0AA C4 C5 121.61(19) . . ?
N2 C4 C5 115.24(17) . . ?
C6 C5 C4 125.88(17) . . ?
C14 C5 C4 114.60(17) . . ?
C14 C5 C6 119.45(18) . . ?
C5 C6 N3 119.60(16) . . ?
C11 C6 N3 121.74(16) . . ?
C11 C6 C5 118.65(17) . . ?
N3 C7 H7A 110.0 . . ?
N3 C7 H7B 110.0 . . ?
N3 C7 C8 108.41(17) . . ?
H7A C7 H7B 108.4 . . ?
C8 C7 H7A 110.0 . . ?
C8 C7 H7B 110.0 . . ?
O1 C8 C7 111.8(2) . . ?
O1 C8 H8A 109.3 . . ?
O1 C8 H8B 109.3 . . ?
C7 C8 H8A 109.3 . . ?
C7 C8 H8B 109.3 . . ?
H8A C8 H8B 107.9 . . ?
O1 C9 H9A 109.4 . . ?
O1 C9 H9B 109.4 . . ?
O1 C9 C10 111.33(19) . . ?
H9A C9 H9B 108.0 . . ?
C10 C9 H9A 109.4 . . ?
C10 C9 H9B 109.4 . . ?
N3 C10 C9 108.85(18) . . ?
N3 C10 H10A 109.9 . . ?
N3 C10 H10B 109.9 . . ?
C9 C10 H10A 109.9 . . ?
C9 C10 H10B 109.9 . . ?
H10A C10 H10B 108.3 . . ?
C6 C11 H11 120.0 . . ?
C12 C11 C6 119.95(18) . . ?
C12 C11 H11 120.0 . . ?
C11 C12 Br1 118.95(15) . . ?
C11 C12 C13 122.28(19) . . ?
C13 C12 Br1 118.77(16) . . ?
C12 C13 H13 121.0 . . ?
C12 C13 C14 118.05(19) . . ?
C14 C13 H13 121.0 . . ?
C5 C14 H14 119.3 . . ?
C13 C14 C5 121.47(19) . . ?
C13 C14 H14 119.3 . . ?
N1 C15 H15 127.4 . . ?
C16 C15 N1 105.3(2) . . ?
C16 C15 H15 127.4 . . ?
N4 C16 H16 123.8 . . ?
C15 C16 N4 112.4(2) . . ?
C15 C16 H16 123.8 . . ?
C1 C17 H17 119.0 . . ?
C1 C17 C18 122.0(2) . . ?
C18 C17 H17 119.0 . . ?
C3 C18 C17 119.8(2) . . ?
C3 C18 H18 120.1 . . ?
C17 C18 H18 120.1 . . ?

loop_
_geom_bond_atom_site_label_1
_geom_bond_atom_site_label_2
_geom_bond_distance
_geom_bond_site_symmetry_2
_geom_bond_publ_flag
Br1 C12 1.8975(19) . ?
O1 C8 1.417(3) . ?
O1 C9 1.427(3) . ?
O0AA C4 1.213(3) . ?
N1 C1 1.382(3) . ?
N1 C2 1.375(3) . ?
N1 C15 1.370(3) . ?
N2 C3 1.395(2) . ?
N2 C4 1.363(3) . ?
N2 H2 0.93(3) . ?
N3 C6 1.415(2) . ?
N3 C7 1.464(2) . ?
N3 C10 1.484(3) . ?
N4 C2 1.330(3) . ?
N4 C16 1.376(3) . ?
C1 H1 0.9300 . ?
C1 C17 1.342(4) . ?
C2 C3 1.421(3) . ?
C3 C18 1.371(3) . ?
C4 C5 1.505(3) . ?
C5 C6 1.413(3) . ?
C5 C14 1.395(3) . ?
C6 C11 1.399(3) . ?
C7 H7A 0.9700 . ?
C7 H7B 0.9700 . ?
C7 C8 1.512(3) . ?
C8 H8A 0.9700 . ?
C8 H8B 0.9700 . ?
C9 H9A 0.9700 . ?
C9 H9B 0.9700 . ?
C9 C10 1.512(3) . ?
C10 H10A 0.9700 . ?
C10 H10B 0.9700 . ?
C11 H11 0.9300 . ?
C11 C12 1.379(3) . ?
C12 C13 1.381(3) . ?
C13 H13 0.9300 . ?
C13 C14 1.387(3) . ?
C14 H14 0.9300 . ?
C15 H15 0.9300 . ?
C15 C16 1.355(4) . ?
C16 H16 0.9300 . ?
C17 H17 0.9300 . ?
C17 C18 1.413(3) . ?
C18 H18 0.9300 . ?

loop_
_geom_torsion_atom_site_label_1
_geom_torsion_atom_site_label_2
_geom_torsion_atom_site_label_3
_geom_torsion_atom_site_label_4
_geom_torsion
_geom_torsion_site_symmetry_1
_geom_torsion_site_symmetry_2
_geom_torsion_site_symmetry_3
_geom_torsion_site_symmetry_4
_geom_torsion_publ_flag
Br1 C12 C13 C14 177.95(16) . . . . ?
O1 C9 C10 N3 58.5(2) . . . . ?
O0AA C4 C5 C6 154.2(2) . . . . ?
O0AA C4 C5 C14 -28.9(3) . . . . ?
N1 C1 C17 C18 -0.7(4) . . . . ?
N1 C2 C3 N2 -178.62(18) . . . . ?
N1 C2 C3 C18 -0.4(3) . . . . ?
N1 C15 C16 N4 0.2(4) . . . . ?
N2 C3 C18 C17 177.4(2) . . . . ?
N2 C4 C5 C6 -29.6(3) . . . . ?
N2 C4 C5 C14 147.3(2) . . . . ?
N3 C6 C11 C12 -179.17(19) . . . . ?
N3 C7 C8 O1 -60.2(2) . . . . ?
N4 C2 C3 N2 0.3(3) . . . . ?
N4 C2 C3 C18 178.5(2) . . . . ?
C1 N1 C2 N4 -178.3(2) . . . . ?
C1 N1 C2 C3 0.8(3) . . . . ?
C1 N1 C15 C16 178.1(3) . . . . ?
C1 C17 C18 C3 1.2(4) . . . . ?
C2 N1 C1 C17 -0.3(4) . . . . ?
C2 N1 C15 C16 -0.3(3) . . . . ?
C2 N4 C16 C15 -0.1(3) . . . . ?
C2 C3 C18 C17 -0.6(3) . . . . ?
C3 N2 C4 O0AA 0.6(4) . . . . ?
C3 N2 C4 C5 -175.62(19) . . . . ?
C4 N2 C3 C2 -177.8(2) . . . . ?
C4 N2 C3 C18 4.2(3) . . . . ?
C4 C5 C6 N3 -6.8(3) . . . . ?
C4 C5 C6 C11 172.7(2) . . . . ?
C4 C5 C14 C13 -173.13(19) . . . . ?
C5 C6 C11 C12 1.3(3) . . . . ?
C6 N3 C7 C8 -170.44(18) . . . . ?
C6 N3 C10 C9 168.95(16) . . . . ?
C6 C5 C14 C13 4.0(3) . . . . ?
C6 C11 C12 Br1 -178.12(15) . . . . ?
C6 C11 C12 C13 1.7(3) . . . . ?
C7 N3 C6 C5 164.36(18) . . . . ?
C7 N3 C6 C11 -15.2(3) . . . . ?
C7 N3 C10 C9 -58.8(2) . . . . ?
C8 O1 C9 C10 -58.5(3) . . . . ?
C9 O1 C8 C7 59.3(2) . . . . ?
C10 N3 C6 C5 -67.3(2) . . . . ?
C10 N3 C6 C11 113.1(2) . . . . ?
C10 N3 C7 C8 59.0(2) . . . . ?
C11 C12 C13 C14 -1.9(3) . . . . ?
C12 C13 C14 C5 -1.0(3) . . . . ?
C14 C5 C6 N3 176.4(2) . . . . ?
C14 C5 C6 C11 -4.1(3) . . . . ?
C15 N1 C1 C17 -178.4(3) . . . . ?
C15 N1 C2 N4 0.3(3) . . . . ?
C15 N1 C2 C3 179.3(2) . . . . ?
C16 N4 C2 N1 -0.1(3) . . . . ?
C16 N4 C2 C3 -179.1(2) . . . . ?
